data_4034120
loop_
_publ_author_name
'Zhou, Ni-Ni'
'Ning, Si-Si'
'Tong, Xiao-Juan'
'Luo, Ting-Ting'
'Yang, Jin'
'Li, Lin-Qiang'
'Fan, Ming-Jin'
'Yang, De-Suo'
'Zhu, Hai-Tao'

_publ_section_title
;
 Br\/onsted-Acid-Catalyzed Synthesis of 3-Alkoxy and 3-Sulfamido Indanones
 via a Tandem Cyclization.
;
_journal_issue 13
_journal_name_full 'The Journal of organic chemistry'
_journal_page_first 8497
_journal_page_last 8508
_journal_paper_doi 10.1021/acs.joc.9b00791
_journal_volume 84
_journal_year 2019
_chemical_formula_moiety 'C29 H23 N O3 S'
_chemical_formula_sum 'C29 H23 N O3 S'
_chemical_formula_weight 465.54
_space_group_crystal_system monoclinic
_space_group_IT_number 14
_space_group_name_Hall '-P 2ybc'
_space_group_name_H-M_alt 'P 1 21/c 1'
_atom_sites_solution_hydrogens geom
_atom_sites_solution_primary direct
_atom_sites_solution_secondary difmap
_audit_creation_date 2017-06-20
_audit_creation_method
;
Olex2 1.2
(compiled 2017.03.28 svn.r3405 for OlexSys, GUI svn.r5337)
;
_cell_angle_alpha 90.00
_cell_angle_beta 110.973(7)
_cell_angle_gamma 90.00
_cell_formula_units_Z 4
_cell_length_a 12.5820(8)
_cell_length_b 13.6273(6)
_cell_length_c 15.1251(10)
_cell_measurement_reflns_used 1440
_cell_measurement_temperature 299.42(10)
_cell_measurement_theta_max 22.0610
_cell_measurement_theta_min 3.8600
_cell_volume 2421.5(3)
_computing_cell_refinement
;
CrysAlisPro, Agilent Technologies,
Version 1.171.37.33 (release 27-03-2014 CrysAlis171 .NET)
(compiled Mar 27 2014,17:12:48)
;
_computing_data_collection
;
CrysAlisPro, Agilent Technologies,
Version 1.171.37.33 (release 27-03-2014 CrysAlis171 .NET)
(compiled Mar 27 2014,17:12:48)
;
_computing_data_reduction
;
CrysAlisPro, Agilent Technologies,
Version 1.171.37.33 (release 27-03-2014 CrysAlis171 .NET)
(compiled Mar 27 2014,17:12:48)
;
_computing_molecular_graphics 'Olex2 (Dolomanov et al., 2009)'
_computing_publication_material 'Olex2 (Dolomanov et al., 2009)'
_computing_structure_refinement 'ShelXL (Sheldrick, 2015)'
_computing_structure_solution 'ShelXS (Sheldrick, 2008)'
_diffrn_ambient_environment air
_diffrn_ambient_temperature 299.42(10)
_diffrn_detector 'CCD plate'
_diffrn_detector_area_resol_mean 16.0733
_diffrn_detector_type Eos
_diffrn_measured_fraction_theta_full 0.998
_diffrn_measured_fraction_theta_max 0.998
_diffrn_measurement_details
;
#__ type_ start__ end____ width___ exp.time_
  1 omega   12.00   82.00   1.0000    8.0000
omega____ theta____ kappa____ phi______ frames
    -       22.7867   57.0000  -60.0000 70

#__ type_ start__ end____ width___ exp.time_
  2 omega   -9.00   25.00   1.0000    8.0000
omega____ theta____ kappa____ phi______ frames
    -      -19.5055  -99.0000 -180.0000 34

#__ type_ start__ end____ width___ exp.time_
  3 omega  -40.00   71.00   1.0000    8.0000
omega____ theta____ kappa____ phi______ frames
    -       22.7867   19.0000  -90.0000 111

#__ type_ start__ end____ width___ exp.time_
  4 omega   40.00   65.00   1.0000    8.0000
omega____ theta____ kappa____ phi______ frames
    -       22.7867 -115.0000   22.0000 25
;
_diffrn_measurement_device 'four-circle diffractometer'
_diffrn_measurement_device_type 'SuperNova, Dual, Cu at zero, Eos'
_diffrn_measurement_method '\w scans'
_diffrn_orient_matrix_UB_11 0.0602787000
_diffrn_orient_matrix_UB_12 0.0022222000
_diffrn_orient_matrix_UB_13 0.0193400000
_diffrn_orient_matrix_UB_21 -0.0013232000
_diffrn_orient_matrix_UB_22 -0.0104774000
_diffrn_orient_matrix_UB_23 0.0455621000
_diffrn_orient_matrix_UB_31 0.0028921000
_diffrn_orient_matrix_UB_32 -0.0509162000
_diffrn_orient_matrix_UB_33 -0.0085064000
_diffrn_radiation_monochromator mirror
_diffrn_radiation_probe x-ray
_diffrn_radiation_type MoK\a
_diffrn_radiation_wavelength 0.71073
_diffrn_reflns_av_R_equivalents 0.0434
_diffrn_reflns_av_unetI/netI 0.0752
_diffrn_reflns_limit_h_max 15
_diffrn_reflns_limit_h_min -14
_diffrn_reflns_limit_k_max 16
_diffrn_reflns_limit_k_min -16
_diffrn_reflns_limit_l_max 18
_diffrn_reflns_limit_l_min -14
_diffrn_reflns_number 9600
_diffrn_reflns_theta_full 26.02
_diffrn_reflns_theta_max 26.02
_diffrn_reflns_theta_min 3.32
_diffrn_source 'SuperNova (Mo) X-ray Source'
_exptl_absorpt_coefficient_mu 0.165
_exptl_absorpt_correction_T_max 1.00000
_exptl_absorpt_correction_T_min 0.96950
_exptl_absorpt_correction_type multi-scan
_exptl_absorpt_process_details
;
CrysAlisPro, Agilent Technologies,
Version 1.171.37.33 (release 27-03-2014 CrysAlis171 .NET)
(compiled Mar 27 2014,17:12:48)
Empirical absorption correction using spherical harmonics,
 implemented in SCALE3 ABSPACK scaling algorithm.
;
_exptl_crystal_colour 'clear light yellow'
_exptl_crystal_colour_lustre clear
_exptl_crystal_colour_modifier light
_exptl_crystal_colour_primary yellow
_exptl_crystal_density_diffrn 1.277
_exptl_crystal_density_method 'not measured'
_exptl_crystal_description block
_exptl_crystal_F_000 976
_exptl_crystal_size_max 0.18
_exptl_crystal_size_mid 0.12
_exptl_crystal_size_min 0.07
_refine_diff_density_max 0.195
_refine_diff_density_min -0.270
_refine_diff_density_rms 0.046
_refine_ls_extinction_method none
_refine_ls_goodness_of_fit_ref 1.068
_refine_ls_hydrogen_treatment constr
_refine_ls_matrix_type full
_refine_ls_number_parameters 308
_refine_ls_number_reflns 4760
_refine_ls_number_restraints 0
_refine_ls_restrained_S_all 1.068
_refine_ls_R_factor_all 0.1159
_refine_ls_R_factor_gt 0.0637
_refine_ls_shift/su_max 0.001
_refine_ls_shift/su_mean 0.000
_refine_ls_structure_factor_coef Fsqd
_refine_ls_weighting_details 'calc w=1/[\s^2^(Fo^2^)+(0.0491P)^2^+0.3982P] where P=(Fo^2^+2Fc^2^)/3'
_refine_ls_weighting_scheme calc
_refine_ls_wR_factor_gt 0.1287
_refine_ls_wR_factor_ref 0.1660
_reflns_number_gt 2680
_reflns_number_total 4760
_reflns_threshold_expression >2sigma(I)
_cod_data_source_file jo9b00791_si_003.cif
_cod_data_source_block wangj_0620
_cod_original_cell_volume 2421.5(2)
_cod_database_code 4034120
_chemical_oxdiff_formula 'C H O S N'
_reflns_odcompleteness_completeness 99.71
_reflns_odcompleteness_iscentric 1
_reflns_odcompleteness_theta 26.32
_olex2_refinement_description
;
1. Fixed Uiso
 At 1.2 times of:
  All C(H) groups, All N(H) groups
 At 1.5 times of:
  All C(H,H,H) groups
2.a Riding coordinates:
 N1(H1)
2.b Ternary CH refined with riding coordinates:
 C1(H1A)
2.c Aromatic/amide H refined with riding coordinates:
 C3(H3), C4(H4), C5(H5), C6(H6), C12(H12), C13(H13), C14(H14), C15(H15),
 C16(H16), C18(H18), C19(H19), C20(H20), C21(H21), C22(H22), C23(H23), C24(H24),
  C26(H26), C27(H27)
2.d Idealised Me refined as rotating group:
 C29(H29A,H29B,H29C)
;
_olex2_date_sample_data_collection 2017-06-20
_olex2_submission_special_instructions 'No special instructions were received'

loop_
_space_group_symop_id
_space_group_symop_operation_xyz
1 'x, y, z'
2 '-x, y+1/2, -z+1/2'
3 '-x, -y, -z'
4 'x, -y-1/2, z-1/2'

loop_
_atom_site_label
_atom_site_type_symbol
_atom_site_fract_x
_atom_site_fract_y
_atom_site_fract_z
_atom_site_U_iso_or_equiv
_atom_site_adp_type
_atom_site_occupancy
_atom_site_calc_flag
_atom_site_refinement_flags_posn
S1 S 0.10907(8) 0.69939(7) 0.15083(7) 0.0706(3) Uani 1 d .
O1 O 0.05869(19) 1.06052(14) 0.21355(16) 0.0662(7) Uani 1 d .
O2 O 0.1534(2) 0.79051(19) 0.13142(19) 0.0939(9) Uani 1 d .
O3 O 0.1747(2) 0.6120(2) 0.1656(2) 0.1154(12) Uani 1 d .
N1 N 0.0826(2) 0.71445(15) 0.24728(17) 0.0490(6) Uani 1 d .
H1 H 0.0443 0.6650 0.2551 0.059 Uiso 1 d R
C1 C 0.0346(2) 0.80496(18) 0.27013(19) 0.0404(7) Uani 1 d .
H1A H 0.0271 0.7956 0.3319 0.049 Uiso 1 calc R
C2 C -0.0801(2) 0.8347(2) 0.2008(2) 0.0453(7) Uani 1 d .
C3 C -0.1781(3) 0.7786(2) 0.1657(2) 0.0546(8) Uani 1 d .
H3 H -0.1788 0.7136 0.1843 0.066 Uiso 1 calc R
C4 C -0.2745(3) 0.8215(3) 0.1025(2) 0.0684(10) Uani 1 d .
H4 H -0.3409 0.7848 0.0775 0.082 Uiso 1 calc R
C5 C -0.2740(3) 0.9183(2) 0.0756(3) 0.0743(11) Uani 1 d .
H5 H -0.3403 0.9460 0.0335 0.089 Uiso 1 calc R
C6 C -0.1766(3) 0.9746(2) 0.1103(2) 0.0696(10) Uani 1 d .
H6 H -0.1761 1.0397 0.0918 0.083 Uiso 1 calc R
C7 C -0.0798(3) 0.9312(2) 0.1734(2) 0.0491(8) Uani 1 d .
C8 C 0.0337(3) 0.9740(2) 0.2190(2) 0.0469(7) Uani 1 d .
C9 C 0.1088(2) 0.89561(18) 0.27724(19) 0.0408(7) Uani 1 d .
C10 C 0.2223(2) 0.90054(19) 0.32408(19) 0.0423(7) Uani 1 d .
C11 C 0.2955(2) 0.98087(19) 0.3109(2) 0.0446(7) Uani 1 d .
C12 C 0.2973(3) 1.0032(2) 0.2229(2) 0.0707(10) Uani 1 d .
H12 H 0.2462 0.9727 0.1696 0.085 Uiso 1 calc R
C13 C 0.3743(4) 1.0705(3) 0.2127(3) 0.0929(14) Uani 1 d .
H13 H 0.3755 1.0844 0.1529 0.111 Uiso 1 calc R
C14 C 0.4492(4) 1.1171(3) 0.2912(3) 0.0895(13) Uani 1 d .
H14 H 0.5008 1.1627 0.2845 0.107 Uiso 1 calc R
C15 C 0.4475(3) 1.0961(2) 0.3785(3) 0.0718(11) Uani 1 d .
H15 H 0.4977 1.1279 0.4314 0.086 Uiso 1 calc R
C16 C 0.3722(3) 1.0283(2) 0.3891(2) 0.0578(9) Uani 1 d .
H16 H 0.3726 1.0139 0.4494 0.069 Uiso 1 calc R
C17 C 0.2861(2) 0.81862(19) 0.38518(19) 0.0405(7) Uani 1 d .
C18 C 0.2628(3) 0.7863(2) 0.4630(2) 0.0473(7) Uani 1 d .
H18 H 0.2045 0.8159 0.4776 0.057 Uiso 1 calc R
C19 C 0.3236(3) 0.7114(2) 0.5191(2) 0.0551(8) Uani 1 d .
H19 H 0.3069 0.6908 0.5713 0.066 Uiso 1 calc R
C20 C 0.4090(3) 0.6670(2) 0.4977(2) 0.0592(9) Uani 1 d .
H20 H 0.4504 0.6160 0.5353 0.071 Uiso 1 calc R
C21 C 0.4338(3) 0.6979(2) 0.4207(3) 0.0660(10) Uani 1 d .
H21 H 0.4911 0.6670 0.4057 0.079 Uiso 1 calc R
C22 C 0.3744(3) 0.7738(2) 0.3659(2) 0.0554(8) Uani 1 d .
H22 H 0.3935 0.7956 0.3152 0.066 Uiso 1 calc R
C23 C -0.0657(4) 0.7475(2) -0.0117(3) 0.0725(11) Uani 1 d .
H23 H -0.0306 0.8084 -0.0070 0.087 Uiso 1 calc R
C24 C -0.1665(4) 0.7283(3) -0.0863(3) 0.0818(12) Uani 1 d .
H24 H -0.1975 0.7762 -0.1321 0.098 Uiso 1 calc R
C25 C -0.2219(3) 0.6387(3) -0.0938(2) 0.0688(10) Uani 1 d .
C26 C -0.1712(3) 0.5687(2) -0.0260(2) 0.0642(9) Uani 1 d .
H26 H -0.2059 0.5078 -0.0302 0.077 Uiso 1 calc R
C27 C -0.0706(3) 0.5866(2) 0.0478(2) 0.0608(9) Uani 1 d .
H27 H -0.0383 0.5381 0.0925 0.073 Uiso 1 calc R
C28 C -0.0178(3) 0.6766(2) 0.0553(2) 0.0588(9) Uani 1 d .
C29 C -0.3319(4) 0.6180(3) -0.1743(3) 0.1051(15) Uani 1 d .
H29A H -0.3222 0.5622 -0.2094 0.158 Uiso 1 calc GR
H29B H -0.3528 0.6741 -0.2153 0.158 Uiso 1 calc GR
H29C H -0.3907 0.6046 -0.1494 0.158 Uiso 1 calc GR

loop_
_atom_site_aniso_label
_atom_site_aniso_U_11
_atom_site_aniso_U_22
_atom_site_aniso_U_33
_atom_site_aniso_U_23
_atom_site_aniso_U_13
_atom_site_aniso_U_12
S1 0.0550(6) 0.0766(7) 0.0854(7) -0.0384(5) 0.0314(5) -0.0068(5)
O1 0.0576(15) 0.0409(12) 0.0861(16) 0.0012(11) 0.0086(13) -0.0017(10)
O2 0.097(2) 0.111(2) 0.100(2) -0.0505(16) 0.0682(18) -0.0591(17)
O3 0.071(2) 0.116(2) 0.139(2) -0.0710(19) 0.0130(18) 0.0334(16)
N1 0.0434(16) 0.0383(13) 0.0622(16) -0.0097(11) 0.0152(13) 0.0002(11)
C1 0.0328(16) 0.0441(15) 0.0436(16) -0.0024(12) 0.0127(13) -0.0007(12)
C2 0.0344(17) 0.0507(17) 0.0496(17) -0.0084(14) 0.0136(14) -0.0017(14)
C3 0.0431(19) 0.0526(18) 0.064(2) -0.0058(15) 0.0145(17) -0.0034(15)
C4 0.040(2) 0.072(2) 0.079(2) -0.0050(19) 0.0048(18) -0.0048(18)
C5 0.046(2) 0.066(2) 0.086(3) 0.0005(19) -0.007(2) 0.0036(18)
C6 0.056(2) 0.0524(19) 0.079(2) 0.0044(17) -0.001(2) 0.0054(17)
C7 0.0383(18) 0.0450(17) 0.0554(18) -0.0033(14) 0.0063(15) 0.0030(14)
C8 0.0416(18) 0.0416(16) 0.0527(17) -0.0011(14) 0.0110(15) 0.0034(14)
C9 0.0402(17) 0.0386(15) 0.0435(16) -0.0058(12) 0.0147(14) -0.0002(12)
C10 0.0415(18) 0.0425(15) 0.0431(16) -0.0050(13) 0.0156(14) -0.0007(13)
C11 0.0355(17) 0.0429(16) 0.0512(17) -0.0004(14) 0.0103(14) -0.0050(13)
C12 0.070(3) 0.082(2) 0.059(2) 0.0030(18) 0.0208(19) -0.027(2)
C13 0.095(3) 0.106(3) 0.078(3) 0.020(2) 0.030(3) -0.036(3)
C14 0.070(3) 0.078(3) 0.112(3) 0.022(2) 0.022(3) -0.027(2)
C15 0.059(2) 0.055(2) 0.087(3) 0.0008(19) 0.008(2) -0.0148(17)
C16 0.047(2) 0.0563(19) 0.061(2) -0.0001(16) 0.0088(17) -0.0102(16)
C17 0.0298(16) 0.0431(15) 0.0449(16) -0.0051(13) 0.0089(13) -0.0042(12)
C18 0.0403(18) 0.0502(17) 0.0526(17) -0.0008(14) 0.0182(15) 0.0006(14)
C19 0.0431(19) 0.0591(19) 0.060(2) 0.0119(16) 0.0148(16) -0.0002(15)
C20 0.044(2) 0.0539(19) 0.069(2) 0.0058(17) 0.0077(17) 0.0030(16)
C21 0.047(2) 0.077(2) 0.075(2) -0.0028(19) 0.0228(19) 0.0192(18)
C22 0.0405(19) 0.073(2) 0.0552(19) 0.0041(16) 0.0203(16) 0.0109(16)
C23 0.096(3) 0.057(2) 0.073(2) -0.0117(19) 0.041(2) -0.015(2)
C24 0.107(4) 0.079(3) 0.061(2) 0.008(2) 0.032(3) 0.006(2)
C25 0.074(3) 0.080(2) 0.057(2) -0.0109(19) 0.028(2) -0.001(2)
C26 0.073(3) 0.058(2) 0.066(2) -0.0154(17) 0.030(2) -0.0125(18)
C27 0.068(2) 0.0559(19) 0.058(2) -0.0100(16) 0.0220(19) -0.0044(17)
C28 0.066(2) 0.0536(19) 0.064(2) -0.0199(17) 0.0323(18) -0.0093(17)
C29 0.081(3) 0.135(4) 0.080(3) -0.008(3) 0.006(3) -0.007(3)

loop_
_atom_type_symbol
_atom_type_description
_atom_type_scat_dispersion_real
_atom_type_scat_dispersion_imag
_atom_type_scat_source
C C 0.0033 0.0016 'International Tables Vol C Tables 4.2.6.8 and 6.1.1.4'
H H 0.0000 0.0000 'International Tables Vol C Tables 4.2.6.8 and 6.1.1.4'
N N 0.0061 0.0033 'International Tables Vol C Tables 4.2.6.8 and 6.1.1.4'
O O 0.0106 0.0060 'International Tables Vol C Tables 4.2.6.8 and 6.1.1.4'
S S 0.1246 0.1234 'International Tables Vol C Tables 4.2.6.8 and 6.1.1.4'

loop_
_geom_angle_atom_site_label_1
_geom_angle_atom_site_label_2
_geom_angle_atom_site_label_3
_geom_angle
O2 S1 N1 107.15(13)
O2 S1 C28 106.89(17)
O3 S1 O2 120.74(19)
O3 S1 N1 105.07(17)
O3 S1 C28 106.67(15)
N1 S1 C28 110.11(14)
S1 N1 H1 109.2
C1 N1 S1 123.53(19)
C1 N1 H1 109.2
N1 C1 H1A 107.6
N1 C1 C2 115.8(2)
N1 C1 C9 113.8(2)
C2 C1 H1A 107.6
C2 C1 C9 103.9(2)
C9 C1 H1A 107.6
C3 C2 C1 128.2(3)
C7 C2 C1 111.1(2)
C7 C2 C3 120.6(3)
C2 C3 H3 120.9
C4 C3 C2 118.3(3)
C4 C3 H3 120.9
C3 C4 H4 119.5
C3 C4 C5 120.9(3)
C5 C4 H4 119.5
C4 C5 H5 119.5
C4 C5 C6 121.1(3)
C6 C5 H5 119.5
C5 C6 H6 121.1
C5 C6 C7 117.8(3)
C7 C6 H6 121.1
C2 C7 C6 121.3(3)
C2 C7 C8 110.2(2)
C6 C7 C8 128.6(3)
O1 C8 C7 125.3(3)
O1 C8 C9 127.2(3)
C7 C8 C9 107.3(2)
C8 C9 C1 107.2(2)
C10 C9 C1 125.6(2)
C10 C9 C8 127.1(3)
C9 C10 C11 123.7(2)
C9 C10 C17 121.6(2)
C17 C10 C11 114.3(2)
C12 C11 C10 121.2(3)
C12 C11 C16 118.3(3)
C16 C11 C10 120.2(3)
C11 C12 H12 119.7
C11 C12 C13 120.7(3)
C13 C12 H12 119.7
C12 C13 H13 120.0
C14 C13 C12 120.1(4)
C14 C13 H13 120.0
C13 C14 H14 120.1
C15 C14 C13 119.7(3)
C15 C14 H14 120.1
C14 C15 H15 119.8
C14 C15 C16 120.5(3)
C16 C15 H15 119.8
C11 C16 H16 119.6
C15 C16 C11 120.7(3)
C15 C16 H16 119.6
C18 C17 C10 122.4(3)
C18 C17 C22 117.9(3)
C22 C17 C10 119.6(3)
C17 C18 H18 119.3
C19 C18 C17 121.5(3)
C19 C18 H18 119.3
C18 C19 H19 120.2
C20 C19 C18 119.6(3)
C20 C19 H19 120.2
C19 C20 H20 120.0
C19 C20 C21 120.0(3)
C21 C20 H20 120.0
C20 C21 H21 119.9
C22 C21 C20 120.3(3)
C22 C21 H21 119.9
C17 C22 H22 119.7
C21 C22 C17 120.7(3)
C21 C22 H22 119.7
C24 C23 H23 120.0
C28 C23 H23 120.0
C28 C23 C24 119.9(3)
C23 C24 H24 119.4
C23 C24 C25 121.2(3)
C25 C24 H24 119.4
C24 C25 C29 121.2(4)
C26 C25 C24 117.5(4)
C26 C25 C29 121.2(4)
C25 C26 H26 119.1
C25 C26 C27 121.8(3)
C27 C26 H26 119.1
C26 C27 H27 120.0
C26 C27 C28 120.0(3)
C28 C27 H27 120.0
C23 C28 S1 120.8(3)
C23 C28 C27 119.5(3)
C27 C28 S1 119.7(3)
C25 C29 H29A 109.5
C25 C29 H29B 109.5
C25 C29 H29C 109.5
H29A C29 H29B 109.5
H29A C29 H29C 109.5
H29B C29 H29C 109.5

loop_
_geom_bond_atom_site_label_1
_geom_bond_atom_site_label_2
_geom_bond_distance
S1 O2 1.434(3)
S1 O3 1.421(3)
S1 N1 1.622(3)
S1 C28 1.755(3)
O1 C8 1.230(3)
N1 H1 0.8600
N1 C1 1.467(3)
C1 H1A 0.9800
C1 C2 1.505(4)
C1 C9 1.528(4)
C2 C3 1.385(4)
C2 C7 1.380(4)
C3 H3 0.9300
C3 C4 1.377(4)
C4 H4 0.9300
C4 C5 1.381(4)
C5 H5 0.9300
C5 C6 1.381(5)
C6 H6 0.9300
C6 C7 1.383(4)
C7 C8 1.466(4)
C8 C9 1.488(4)
C9 C10 1.349(4)
C10 C11 1.489(4)
C10 C17 1.488(4)
C11 C12 1.374(4)
C11 C16 1.390(4)
C12 H12 0.9300
C12 C13 1.382(5)
C13 H13 0.9300
C13 C14 1.379(5)
C14 H14 0.9300
C14 C15 1.358(5)
C15 H15 0.9300
C15 C16 1.374(4)
C16 H16 0.9300
C17 C18 1.383(4)
C17 C22 1.388(4)
C18 H18 0.9300
C18 C19 1.372(4)
C19 H19 0.9300
C19 C20 1.368(4)
C20 H20 0.9300
C20 C21 1.375(4)
C21 H21 0.9300
C21 C22 1.368(4)
C22 H22 0.9300
C23 H23 0.9300
C23 C24 1.388(5)
C23 C28 1.374(5)
C24 H24 0.9300
C24 C25 1.391(5)
C25 C26 1.378(5)
C25 C29 1.507(5)
C26 H26 0.9300
C26 C27 1.377(4)
C27 H27 0.9300
C27 C28 1.380(4)
C29 H29A 0.9600
C29 H29B 0.9600
C29 H29C 0.9600

loop_
_geom_torsion_atom_site_label_1
_geom_torsion_atom_site_label_2
_geom_torsion_atom_site_label_3
_geom_torsion_atom_site_label_4
_geom_torsion
S1 N1 C1 C2 59.8(3)
S1 N1 C1 C9 -60.6(3)
O1 C8 C9 C1 172.6(3)
O1 C8 C9 C10 -10.5(5)
O2 S1 N1 C1 38.9(3)
O2 S1 C28 C23 -10.2(3)
O2 S1 C28 C27 170.4(3)
O3 S1 N1 C1 168.5(2)
O3 S1 C28 C23 -140.6(3)
O3 S1 C28 C27 40.0(3)
N1 S1 C28 C23 105.9(3)
N1 S1 C28 C27 -73.5(3)
N1 C1 C2 C3 51.6(4)
N1 C1 C2 C7 -128.9(3)
N1 C1 C9 C8 130.9(2)
N1 C1 C9 C10 -46.1(4)
C1 C2 C3 C4 179.8(3)
C1 C2 C7 C6 -179.6(3)
C1 C2 C7 C8 1.3(3)
C1 C9 C10 C11 164.8(3)
C1 C9 C10 C17 -7.8(4)
C2 C1 C9 C8 4.0(3)
C2 C1 C9 C10 -172.9(3)
C2 C3 C4 C5 -0.8(5)
C2 C7 C8 O1 -174.7(3)
C2 C7 C8 C9 1.4(3)
C3 C2 C7 C6 0.0(5)
C3 C2 C7 C8 -179.2(3)
C3 C4 C5 C6 0.9(6)
C4 C5 C6 C7 -0.5(6)
C5 C6 C7 C2 0.1(5)
C5 C6 C7 C8 179.1(3)
C6 C7 C8 O1 6.1(6)
C6 C7 C8 C9 -177.7(3)
C7 C2 C3 C4 0.3(5)
C7 C8 C9 C1 -3.5(3)
C7 C8 C9 C10 173.4(3)
C8 C9 C10 C11 -11.5(5)
C8 C9 C10 C17 175.9(3)
C9 C1 C2 C3 177.2(3)
C9 C1 C2 C7 -3.3(3)
C9 C10 C11 C12 -55.4(4)
C9 C10 C11 C16 131.2(3)
C9 C10 C17 C18 -60.3(4)
C9 C10 C17 C22 121.4(3)
C10 C11 C12 C13 -173.0(3)
C10 C11 C16 C15 174.0(3)
C10 C17 C18 C19 -179.2(3)
C10 C17 C22 C21 -179.5(3)
C11 C10 C17 C18 126.5(3)
C11 C10 C17 C22 -51.9(3)
C11 C12 C13 C14 -0.9(6)
C12 C11 C16 C15 0.3(5)
C12 C13 C14 C15 0.4(7)
C13 C14 C15 C16 0.5(6)
C14 C15 C16 C11 -0.9(5)
C16 C11 C12 C13 0.5(5)
C17 C10 C11 C12 117.7(3)
C17 C10 C11 C16 -55.8(4)
C17 C18 C19 C20 -0.3(5)
C18 C17 C22 C21 2.1(5)
C18 C19 C20 C21 0.3(5)
C19 C20 C21 C22 1.0(5)
C20 C21 C22 C17 -2.2(5)
C22 C17 C18 C19 -0.8(4)
C23 C24 C25 C26 -1.9(6)
C23 C24 C25 C29 179.4(4)
C24 C23 C28 S1 -179.5(3)
C24 C23 C28 C27 -0.1(5)
C24 C25 C26 C27 1.2(5)
C25 C26 C27 C28 0.0(5)
C26 C27 C28 S1 178.8(2)
C26 C27 C28 C23 -0.6(5)
C28 S1 N1 C1 -77.0(2)
C28 C23 C24 C25 1.3(6)
C29 C25 C26 C27 179.9(3)
